data_4033849
loop_
_publ_author_name
'Gallardo-Fuentes, Sebasti\'an'
'Lezana, Nicol\'as'
'L\"uhr, Susan'
'Gald\'amez, Antonio'
'Vilches-Herrera, Marcelo'

_publ_section_title
;
 Influence of Non-Covalent Interactions in the <i>Exo</i>- and
 Regioselectivity of Aza-Diels-Alder Reactions: Experimental and DFT
 Calculations.
;
_journal_issue 17
_journal_name_full 'The Journal of organic chemistry'
_journal_page_first 10825
_journal_page_last 10831
_journal_paper_doi 10.1021/acs.joc.9b01390
_journal_volume 84
_journal_year 2019
_chemical_formula_moiety 'C21 H25 N3 O2'
_chemical_formula_sum 'C21 H25 N3 O2'
_chemical_formula_weight 351.44
_space_group_crystal_system triclinic
_space_group_IT_number 2
_space_group_name_Hall '-P 1'
_space_group_name_H-M_alt 'P -1'
_audit_creation_date 2019-03-09
_audit_creation_method
;
Olex2 1.2
(compiled 2018.05.18 svn.r3508 for OlexSys, GUI svn.r5497)
;
_cell_angle_alpha 96.723(5)
_cell_angle_beta 113.639(5)
_cell_angle_gamma 93.417(5)
_cell_formula_units_Z 2
_cell_length_a 10.1338(11)
_cell_length_b 10.2076(10)
_cell_length_c 10.6911(12)
_cell_measurement_reflns_used 4190
_cell_measurement_temperature 293(2)
_cell_measurement_theta_max 21.614
_cell_measurement_theta_min 2.209
_cell_volume 999.22(19)
_computing_cell_refinement 'APEX3 (Bruker, 2015); SAINT (Bruker, 2014)'
_computing_data_collection 'SAINT (Bruker, 2014)'
_computing_data_reduction 'SAINT (Bruker, 2014)'
_computing_molecular_graphics 'Olex2 (Dolomanov et al., 2009)'
_computing_publication_material 'Olex2 (Dolomanov et al., 2009)'
_computing_structure_refinement 'ShelXL (Sheldrick, 2015)'
_computing_structure_solution 'olex2.solve (Bourhis et al., 2015)'
_diffrn_ambient_temperature 296.15
_diffrn_measured_fraction_theta_full 1.000
_diffrn_measured_fraction_theta_max 1.000
_diffrn_measurement_device_type 'Bruker CCD area detector'
_diffrn_measurement_method 'phi and omega scans'
_diffrn_radiation_monochromator graphite
_diffrn_radiation_type MoK\a
_diffrn_radiation_wavelength 0.71073
_diffrn_reflns_av_R_equivalents 0.0459
_diffrn_reflns_av_unetI/netI 0.0324
_diffrn_reflns_Laue_measured_fraction_full 1.000
_diffrn_reflns_Laue_measured_fraction_max 1.000
_diffrn_reflns_limit_h_max 12
_diffrn_reflns_limit_h_min -12
_diffrn_reflns_limit_k_max 12
_diffrn_reflns_limit_k_min -12
_diffrn_reflns_limit_l_max 12
_diffrn_reflns_limit_l_min -12
_diffrn_reflns_number 21130
_diffrn_reflns_point_group_measured_fraction_full 1.000
_diffrn_reflns_point_group_measured_fraction_max 1.000
_diffrn_reflns_theta_full 25.097
_diffrn_reflns_theta_max 25.097
_diffrn_reflns_theta_min 2.023
_exptl_absorpt_coefficient_mu 0.076
_exptl_absorpt_correction_T_max 0.4932
_exptl_absorpt_correction_T_min 0.3835
_exptl_absorpt_correction_type multi-scan
_exptl_absorpt_process_details
;
SADABS-2008/1 (Bruker,2008) was used for absorption correction.
wR2(int) was 0.1316 before and 0.0542 after correction.
The Ratio of minimum to maximum transmission is 0.7776.
The \l/2 correction factor is 0.0015.
;
_exptl_crystal_colour yellow
_exptl_crystal_density_diffrn 1.168
_exptl_crystal_description block
_exptl_crystal_F_000 376
_exptl_crystal_size_max 0.25
_exptl_crystal_size_mid 0.20
_exptl_crystal_size_min 0.16
_refine_diff_density_max 0.158
_refine_diff_density_min -0.206
_refine_diff_density_rms 0.037
_refine_ls_extinction_method none
_refine_ls_goodness_of_fit_ref 1.015
_refine_ls_hydrogen_treatment mixed
_refine_ls_matrix_type full
_refine_ls_number_parameters 243
_refine_ls_number_reflns 3562
_refine_ls_number_restraints 0
_refine_ls_restrained_S_all 1.015
_refine_ls_R_factor_all 0.0643
_refine_ls_R_factor_gt 0.0460
_refine_ls_shift/su_max 0.000
_refine_ls_shift/su_mean 0.000
_refine_ls_structure_factor_coef Fsqd
_refine_ls_weighting_details 'w=1/[\s^2^(Fo^2^)+(0.0499P)^2^+0.3109P] where P=(Fo^2^+2Fc^2^)/3'
_refine_ls_weighting_scheme calc
_refine_ls_wR_factor_gt 0.1074
_refine_ls_wR_factor_ref 0.1207
_reflns_Friedel_coverage 0.000
_reflns_number_gt 2698
_reflns_number_total 3562
_reflns_threshold_expression 'I > 2\s(I)'
_cod_data_source_file jo9b01390_si_002.cif
_cod_data_source_block scd17_85_0m
_cod_database_code 4033849
_shelx_shelxl_version_number 2016/6
_shelx_space_group_comment
;
The symmetry employed for this shelxl refinement is uniquely defined
by the following loop, which should always be used as a source of
symmetry information in preference to the above space-group names.
They are only intended as comments.
;

loop_
_space_group_symop_operation_xyz
'x, y, z'
'-x, -y, -z'

loop_
_atom_site_label
_atom_site_type_symbol
_atom_site_fract_x
_atom_site_fract_y
_atom_site_fract_z
_atom_site_U_iso_or_equiv
_atom_site_adp_type
_atom_site_occupancy
_atom_site_site_symmetry_order
_atom_site_calc_flag
_atom_site_refinement_flags_posn
O1 O 0.65641(14) 0.53237(14) 0.92938(13) 0.0562(4) Uani 1 1 d .
O2 O 0.61553(16) 0.41337(14) 0.72689(14) 0.0610(4) Uani 1 1 d .
N1 N 0.5651(3) 0.7987(2) 1.0971(2) 0.0969(8) Uani 1 1 d .
N2 N 0.31769(15) 0.80453(13) 0.62003(14) 0.0386(4) Uani 1 1 d .
N3 N 0.25499(17) 0.57808(14) 0.49009(15) 0.0418(4) Uani 1 1 d .
H3 H 0.263(2) 0.604(2) 0.419(2) 0.055(6) Uiso 1 1 d .
C1 C 0.38848(19) 0.85884(17) 0.75625(18) 0.0447(5) Uani 1 1 d .
H1 H 0.402013 0.948839 0.790975 0.054 Uiso 1 1 calc R
C2 C 0.43614(19) 0.75990(17) 0.83321(18) 0.0425(4) Uani 1 1 d .
C3 C 0.39450(18) 0.63773(16) 0.74099(17) 0.0357(4) Uani 1 1 d .
C4 C 0.41475(19) 0.49724(16) 0.76632(17) 0.0377(4) Uani 1 1 d .
H4 H 0.391171 0.483018 0.844454 0.045 Uiso 1 1 calc R
C5 C 0.3088(2) 0.40393(16) 0.63787(17) 0.0425(4) Uani 1 1 d .
H5A H 0.336800 0.314829 0.643279 0.051 Uiso 1 1 calc R
H5B H 0.212493 0.401742 0.636719 0.051 Uiso 1 1 calc R
C6 C 0.30345(19) 0.44496(15) 0.50337(16) 0.0374(4) Uani 1 1 d .
H6 H 0.401497 0.448935 0.506220 0.045 Uiso 1 1 calc R
C7 C 0.32258(17) 0.66860(15) 0.61167(17) 0.0350(4) Uani 1 1 d .
C8 C 0.5089(2) 0.78049(19) 0.9796(2) 0.0590(6) Uani 1 1 d .
C9 C 0.2439(2) 0.88028(17) 0.50458(19) 0.0438(4) Uani 1 1 d .
C10 C 0.2608(2) 1.02661(18) 0.5626(2) 0.0602(6) Uani 1 1 d .
H10A H 0.219670 1.036927 0.629378 0.090 Uiso 1 1 calc GR
H10B H 0.211543 1.075222 0.488890 0.090 Uiso 1 1 calc GR
H10C H 0.361916 1.060074 0.606041 0.090 Uiso 1 1 calc GR
C11 C 0.0832(2) 0.8290(2) 0.4368(2) 0.0680(6) Uani 1 1 d .
H11A H 0.071242 0.735820 0.402889 0.102 Uiso 1 1 calc GR
H11B H 0.034754 0.875852 0.361293 0.102 Uiso 1 1 calc GR
H11C H 0.042181 0.843067 0.503442 0.102 Uiso 1 1 calc GR
C12 C 0.3139(3) 0.8651(2) 0.4024(3) 0.0757(7) Uani 1 1 d .
H12A H 0.417298 0.883399 0.451434 0.113 Uiso 1 1 calc GR
H12B H 0.279262 0.926403 0.337999 0.113 Uiso 1 1 calc GR
H12C H 0.289149 0.776001 0.353276 0.113 Uiso 1 1 calc GR
C13 C 0.2041(2) 0.34753(16) 0.37886(17) 0.0402(4) Uani 1 1 d .
C14 C 0.2611(2) 0.26205(17) 0.30903(19) 0.0509(5) Uani 1 1 d .
H14 H 0.361052 0.266731 0.337648 0.061 Uiso 1 1 calc R
C15 C 0.1714(3) 0.1696(2) 0.1971(2) 0.0713(7) Uani 1 1 d .
H15 H 0.211022 0.112953 0.150546 0.086 Uiso 1 1 calc R
C16 C 0.0242(3) 0.1615(2) 0.1549(2) 0.0825(8) Uani 1 1 d .
H16 H -0.036038 0.098612 0.080173 0.099 Uiso 1 1 calc R
C17 C -0.0344(3) 0.2456(3) 0.2223(3) 0.0793(7) Uani 1 1 d .
H17 H -0.134485 0.240241 0.193198 0.095 Uiso 1 1 calc R
C18 C 0.0550(2) 0.3385(2) 0.3337(2) 0.0581(5) Uani 1 1 d .
H18 H 0.014504 0.395699 0.378917 0.070 Uiso 1 1 calc R
C19 C 0.5711(2) 0.47347(16) 0.80251(17) 0.0410(4) Uani 1 1 d .
C20 C 0.8115(2) 0.5262(3) 0.9728(2) 0.0716(7) Uani 1 1 d .
H20A H 0.842126 0.554007 0.903916 0.086 Uiso 1 1 calc R
H20B H 0.833764 0.436086 0.984091 0.086 Uiso 1 1 calc R
C21 C 0.8870(3) 0.6155(4) 1.1048(3) 0.1129(12) Uani 1 1 d .
H21A H 0.855586 0.702056 1.095084 0.169 Uiso 1 1 calc GR
H21B H 0.989682 0.621595 1.130595 0.169 Uiso 1 1 calc GR
H21C H 0.864907 0.581079 1.174880 0.169 Uiso 1 1 calc GR

loop_
_atom_site_aniso_label
_atom_site_aniso_U_11
_atom_site_aniso_U_22
_atom_site_aniso_U_33
_atom_site_aniso_U_23
_atom_site_aniso_U_13
_atom_site_aniso_U_12
O1 0.0477(8) 0.0769(10) 0.0377(7) -0.0006(7) 0.0119(6) 0.0197(7)
O2 0.0730(10) 0.0675(9) 0.0483(8) 0.0031(7) 0.0296(7) 0.0294(8)
N1 0.148(2) 0.0648(13) 0.0429(12) -0.0071(9) 0.0054(12) 0.0256(13)
N2 0.0409(8) 0.0295(7) 0.0407(8) 0.0020(6) 0.0125(7) 0.0075(6)
N3 0.0591(10) 0.0311(8) 0.0306(8) 0.0027(6) 0.0145(7) 0.0046(7)
C1 0.0474(11) 0.0318(9) 0.0448(11) -0.0066(8) 0.0119(9) 0.0050(8)
C2 0.0450(10) 0.0382(9) 0.0352(10) -0.0036(7) 0.0093(8) 0.0073(8)
C3 0.0367(9) 0.0337(9) 0.0333(9) -0.0014(7) 0.0126(7) 0.0050(7)
C4 0.0494(10) 0.0346(9) 0.0309(9) 0.0045(7) 0.0185(8) 0.0056(7)
C5 0.0563(11) 0.0329(9) 0.0360(10) 0.0037(7) 0.0178(9) -0.0001(8)
C6 0.0467(10) 0.0292(8) 0.0344(9) 0.0018(7) 0.0161(8) 0.0014(7)
C7 0.0372(9) 0.0296(8) 0.0354(9) 0.0002(7) 0.0136(7) 0.0035(7)
C8 0.0783(15) 0.0399(11) 0.0411(12) -0.0048(9) 0.0087(11) 0.0128(10)
C9 0.0526(11) 0.0355(9) 0.0447(10) 0.0090(8) 0.0197(9) 0.0120(8)
C10 0.0772(15) 0.0366(10) 0.0646(14) 0.0080(9) 0.0252(12) 0.0193(10)
C11 0.0570(13) 0.0602(13) 0.0663(14) 0.0153(11) 0.0020(11) 0.0127(10)
C12 0.123(2) 0.0515(13) 0.0871(17) 0.0245(12) 0.0728(17) 0.0283(13)
C13 0.0516(11) 0.0315(9) 0.0332(9) 0.0042(7) 0.0144(8) -0.0019(8)
C14 0.0637(13) 0.0411(10) 0.0440(11) -0.0008(8) 0.0204(10) 0.0045(9)
C15 0.098(2) 0.0517(13) 0.0543(14) -0.0145(10) 0.0281(13) 0.0019(12)
C16 0.095(2) 0.0670(16) 0.0550(15) -0.0212(12) 0.0131(14) -0.0250(14)
C17 0.0585(14) 0.0893(18) 0.0673(16) -0.0092(14) 0.0121(12) -0.0200(13)
C18 0.0581(13) 0.0583(12) 0.0533(12) -0.0046(10) 0.0232(11) -0.0043(10)
C19 0.0564(11) 0.0357(9) 0.0336(10) 0.0087(7) 0.0193(9) 0.0138(8)
C20 0.0493(13) 0.1091(19) 0.0545(13) 0.0126(13) 0.0166(11) 0.0290(12)
C21 0.0513(15) 0.203(4) 0.0608(17) -0.0198(19) 0.0099(13) 0.0127(18)

loop_
_atom_type_symbol
_atom_type_description
_atom_type_scat_dispersion_real
_atom_type_scat_dispersion_imag
_atom_type_scat_source
C C 0.0033 0.0016 'International Tables Vol C Tables 4.2.6.8 and 6.1.1.4'
H H 0.0000 0.0000 'International Tables Vol C Tables 4.2.6.8 and 6.1.1.4'
N N 0.0061 0.0033 'International Tables Vol C Tables 4.2.6.8 and 6.1.1.4'
O O 0.0106 0.0060 'International Tables Vol C Tables 4.2.6.8 and 6.1.1.4'

loop_
_geom_angle_atom_site_label_1
_geom_angle_atom_site_label_2
_geom_angle_atom_site_label_3
_geom_angle
C19 O1 C20 116.44(15)
C1 N2 C7 107.43(14)
C1 N2 C9 125.07(14)
C7 N2 C9 127.44(14)
C7 N3 C6 113.20(14)
C2 C1 N2 109.14(15)
C1 C2 C3 107.65(15)
C1 C2 C8 124.15(16)
C8 C2 C3 128.16(17)
C2 C3 C4 131.53(15)
C7 C3 C2 106.28(15)
C7 C3 C4 122.17(14)
C3 C4 C5 108.37(13)
C3 C4 C19 110.19(14)
C19 C4 C5 112.44(14)
C6 C5 C4 113.13(14)
N3 C6 C5 109.90(14)
N3 C6 C13 109.43(14)
C13 C6 C5 112.03(13)
N2 C7 N3 124.42(15)
C3 C7 N2 109.49(14)
C3 C7 N3 125.95(15)
N1 C8 C2 178.6(2)
N2 C9 C10 109.29(15)
N2 C9 C11 108.63(15)
N2 C9 C12 109.50(15)
C10 C9 C11 108.66(16)
C10 C9 C12 108.84(16)
C11 C9 C12 111.87(19)
C14 C13 C6 120.18(17)
C14 C13 C18 118.29(17)
C18 C13 C6 121.51(16)
C13 C14 C15 120.8(2)
C16 C15 C14 120.0(2)
C17 C16 C15 120.1(2)
C16 C17 C18 120.0(2)
C17 C18 C13 120.8(2)
O1 C19 C4 111.03(14)
O2 C19 O1 123.18(17)
O2 C19 C4 125.75(16)
O1 C20 C21 107.59(18)

loop_
_geom_bond_atom_site_label_1
_geom_bond_atom_site_label_2
_geom_bond_distance
O1 C19 1.325(2)
O1 C20 1.457(2)
O2 C19 1.201(2)
N1 C8 1.139(3)
N2 C1 1.367(2)
N2 C7 1.385(2)
N2 C9 1.494(2)
N3 C6 1.475(2)
N3 C7 1.393(2)
C1 C2 1.365(3)
C2 C3 1.422(2)
C2 C8 1.420(3)
C3 C4 1.501(2)
C3 C7 1.365(2)
C4 C5 1.528(2)
C4 C19 1.515(2)
C5 C6 1.525(2)
C6 C13 1.507(2)
C9 C10 1.521(2)
C9 C11 1.521(3)
C9 C12 1.521(3)
C13 C14 1.380(3)
C13 C18 1.382(3)
C14 C15 1.382(3)
C15 C16 1.368(4)
C16 C17 1.367(4)
C17 C18 1.381(3)
C20 C21 1.468(3)
